data_7107986
loop_
_publ_author_name
'Ramesh B. Dateer'
'Kamalkishore Pati'
'Rai-Shung Liu'

_publ_section_title
;
 Gold-catalyzed synthesis of substituted 2-aminofurans via formal
 [4+1]-cycloadditions on 3-en-1-ynamides
;
_journal_name_full Chem.Commun.
_journal_page_first 7200
_journal_paper_doi 10.1039/c2cc33030j
_journal_volume 48
_journal_year 2012
_chemical_formula_sum 'C18 H17 N O3 S'
_chemical_formula_weight 327.39
_chemical_name_systematic
;
?
;
_space_group_IT_number 7
_symmetry_cell_setting monoclinic
_symmetry_space_group_name_Hall 'P -2yac'
_symmetry_space_group_name_H-M 'P 1 n 1'
_atom_sites_solution_hydrogens geom
_atom_sites_solution_primary direct
_atom_sites_solution_secondary difmap
_audit_creation_method SHELXL-97
_cell_angle_alpha 90.00
_cell_angle_beta 110.846(4)
_cell_angle_gamma 90.00
_cell_formula_units_Z 2
_cell_length_a 9.0128(18)
_cell_length_b 9.1833(18)
_cell_length_c 10.1798(19)
_cell_measurement_reflns_used 2892
_cell_measurement_temperature 100(2)
_cell_measurement_theta_max 25.9097
_cell_measurement_theta_min 2.5974
_cell_volume 787.4(3)
_computing_cell_refinement 'SAINT V7.34A (Bruker AXS, 2006)'
_computing_data_collection 'APEX2 (Bruker AXS, 2010)'
_computing_data_reduction 'SAINT V7.34A (Bruker AXS, 2006)'
_computing_molecular_graphics 'SHELXTL (Sheldrick, 2008)'
_computing_publication_material SHELXTL
_computing_structure_refinement 'SHELXL-97 (Sheldrick, 2008)'
_computing_structure_solution 'SHELXS-97 (Sheldrick, 2008)'
_diffrn_ambient_temperature 100(2)
_diffrn_detector_area_resol_mean 8.3333
_diffrn_measured_fraction_theta_full 0.989
_diffrn_measured_fraction_theta_max 0.989
_diffrn_measurement_device_type 'Bruker APEX-II CCD'
_diffrn_measurement_method '\f and \w scans'
_diffrn_radiation_monochromator graphite
_diffrn_radiation_source 'fine-focus sealed tube'
_diffrn_radiation_type MoK\a
_diffrn_radiation_wavelength 0.71073
_diffrn_reflns_av_R_equivalents 0.0226
_diffrn_reflns_av_sigmaI/netI 0.0326
_diffrn_reflns_limit_h_max 11
_diffrn_reflns_limit_h_min -11
_diffrn_reflns_limit_k_max 11
_diffrn_reflns_limit_k_min -11
_diffrn_reflns_limit_l_max 12
_diffrn_reflns_limit_l_min -12
_diffrn_reflns_number 6296
_diffrn_reflns_theta_full 26.30
_diffrn_reflns_theta_max 26.30
_diffrn_reflns_theta_min 2.22
_exptl_absorpt_coefficient_mu 0.220
_exptl_absorpt_correction_T_max 0.9486
_exptl_absorpt_correction_T_min 0.8213
_exptl_absorpt_correction_type multi-scan
_exptl_absorpt_process_details 'SADABS V2008/1 (Bruker AXS)'
_exptl_crystal_colour Colorless
_exptl_crystal_density_diffrn 1.381
_exptl_crystal_density_meas ?
_exptl_crystal_density_method 'not measured'
_exptl_crystal_description Lump
_exptl_crystal_F_000 344
_exptl_crystal_size_max 0.22
_exptl_crystal_size_mid 0.18
_exptl_crystal_size_min 0.15
_refine_diff_density_max 0.137
_refine_diff_density_min -0.243
_refine_diff_density_rms 0.038
_refine_ls_abs_structure_details 'Flack H D (1983), Acta Cryst. A39, 876-881'
_refine_ls_abs_structure_Flack 0.09(5)
_refine_ls_extinction_method none
_refine_ls_goodness_of_fit_ref 1.030
_refine_ls_hydrogen_treatment constr
_refine_ls_matrix_type full
_refine_ls_number_parameters 210
_refine_ls_number_reflns 2990
_refine_ls_number_restraints 2
_refine_ls_restrained_S_all 1.030
_refine_ls_R_factor_all 0.0318
_refine_ls_R_factor_gt 0.0274
_refine_ls_shift/su_max 0.001
_refine_ls_shift/su_mean 0.000
_refine_ls_structure_factor_coef Fsqd
_refine_ls_weighting_details 'calc w=1/[\s^2^(Fo^2^)+(0.0328P)^2^+0.0831P] where P=(Fo^2^+2Fc^2^)/3'
_refine_ls_weighting_scheme calc
_refine_ls_wR_factor_gt 0.0615
_refine_ls_wR_factor_ref 0.0634
_reflns_number_gt 2774
_reflns_number_total 2990
_reflns_threshold_expression >2sigma(I)
_cod_data_source_file c2cc33030j.txt
_cod_data_source_block mo_111104lt_0m
_cod_depositor_comments
;
The following automatic conversions were performed:

'_exptl_crystal_density_meas' value 'not measured' was changed to '?'
- the value is perceived as not measured.

Automatic conversion script
Id: cif_fix_values 3008 2015-01-20 13:52:24Z robertas 
;
_cod_database_code 7107986

loop_
_symmetry_equiv_pos_as_xyz
'x, y, z'
'x+1/2, -y, z+1/2'

loop_
_atom_site_label
_atom_site_type_symbol
_atom_site_fract_x
_atom_site_fract_y
_atom_site_fract_z
_atom_site_U_iso_or_equiv
_atom_site_adp_type
_atom_site_occupancy
_atom_site_symmetry_multiplicity
_atom_site_calc_flag
_atom_site_refinement_flags
S1 S 0.33209(5) 1.13132(5) 0.30360(4) 0.01619(11) Uani 1 1 d .
O1 O 0.37412(14) 0.79336(13) 0.26618(13) 0.0157(3) Uani 1 1 d .
O2 O 0.24069(15) 1.25323(14) 0.31894(14) 0.0217(3) Uani 1 1 d .
O3 O 0.49917(15) 1.12500(14) 0.38178(14) 0.0205(3) Uani 1 1 d .
N1 N 0.25475(17) 0.98371(16) 0.35011(16) 0.0148(3) Uani 1 1 d .
C1 C 0.5738(2) 0.4274(2) 0.0066(2) 0.0242(5) Uani 1 1 d .
H1 H 0.6022 0.3758 -0.0618 0.029 Uiso 1 1 calc R
C2 C 0.6154(3) 0.3751(2) 0.1411(2) 0.0318(5) Uani 1 1 d .
H2 H 0.6718 0.2857 0.1648 0.038 Uiso 1 1 calc R
C3 C 0.5771(3) 0.4496(2) 0.2432(2) 0.0279(5) Uani 1 1 d .
H3 H 0.6078 0.4116 0.3359 0.033 Uiso 1 1 calc R
C4 C 0.4933(2) 0.5803(2) 0.2097(2) 0.0160(4) Uani 1 1 d .
C5 C 0.4514(2) 0.66191(19) 0.3151(2) 0.0150(4) Uani 1 1 d .
C6 C 0.3458(2) 0.85553(19) 0.37754(19) 0.0149(4) Uani 1 1 d .
C7 C 0.0836(2) 0.9659(2) 0.30707(19) 0.0160(4) Uani 1 1 d .
C8 C -0.0021(2) 1.0570(2) 0.36271(19) 0.0175(4) Uani 1 1 d .
H8 H 0.0494 1.1341 0.4244 0.021 Uiso 1 1 calc R
C9 C -0.1640(2) 1.0341(2) 0.32705(19) 0.0188(4) Uani 1 1 d .
H9 H -0.2240 1.0975 0.3628 0.023 Uiso 1 1 calc R
C10 C -0.2390(2) 0.9197(2) 0.2399(2) 0.0221(4) Uani 1 1 d .
H10 H -0.3492 0.9030 0.2181 0.026 Uiso 1 1 calc R
C11 C 0.3005(2) 1.1088(2) 0.1237(2) 0.0227(4) Uani 1 1 d .
H11A H 0.1892 1.0831 0.0729 0.034 Uiso 1 1 calc R
H11B H 0.3692 1.0309 0.1124 0.034 Uiso 1 1 calc R
H11C H 0.3254 1.1999 0.0859 0.034 Uiso 1 1 calc R
C12 C 0.0087(2) 0.8535(2) 0.2166(2) 0.0187(4) Uani 1 1 d .
H12 H 0.0675 0.7933 0.1769 0.022 Uiso 1 1 calc R
C13 C -0.1518(2) 0.8295(2) 0.1845(2) 0.0221(4) Uani 1 1 d .
H13 H -0.2027 0.7512 0.1244 0.027 Uiso 1 1 calc R
C14 C 0.4011(2) 0.77099(19) 0.4922(2) 0.0161(4) Uani 1 1 d .
H14 H 0.3964 0.7913 0.5821 0.019 Uiso 1 1 calc R
C15 C 0.4689(2) 0.64366(19) 0.4532(2) 0.0163(4) Uani 1 1 d .
C16 C 0.5390(2) 0.5180(2) 0.5493(2) 0.0234(4) Uani 1 1 d .
H16A H 0.4881 0.4273 0.5050 0.035 Uiso 1 1 calc R
H16B H 0.5216 0.5319 0.6382 0.035 Uiso 1 1 calc R
H16C H 0.6533 0.5126 0.5677 0.035 Uiso 1 1 calc R
C17 C 0.4493(2) 0.6313(2) 0.0728(2) 0.0218(4) Uani 1 1 d .
H17 H 0.3902 0.7191 0.0476 0.026 Uiso 1 1 calc R
C18 C 0.4898(2) 0.5565(2) -0.0278(2) 0.0243(4) Uani 1 1 d .
H18 H 0.4598 0.5940 -0.1207 0.029 Uiso 1 1 calc R

loop_
_atom_site_aniso_label
_atom_site_aniso_U_11
_atom_site_aniso_U_22
_atom_site_aniso_U_33
_atom_site_aniso_U_23
_atom_site_aniso_U_13
_atom_site_aniso_U_12
S1 0.0163(2) 0.0144(2) 0.0190(2) -0.0007(2) 0.00771(17) 0.0003(2)
O1 0.0177(6) 0.0117(6) 0.0183(6) 0.0012(5) 0.0072(5) 0.0037(5)
O2 0.0245(8) 0.0147(7) 0.0299(8) 0.0017(6) 0.0143(6) 0.0020(5)
O3 0.0154(6) 0.0214(7) 0.0243(8) 0.0002(6) 0.0066(6) -0.0018(5)
N1 0.0110(7) 0.0133(8) 0.0202(8) -0.0006(6) 0.0058(6) 0.0012(6)
C1 0.0250(10) 0.0225(11) 0.0279(12) -0.0065(9) 0.0131(9) 0.0030(8)
C2 0.0409(13) 0.0211(11) 0.0372(13) 0.0015(10) 0.0185(11) 0.0165(9)
C3 0.0356(12) 0.0228(11) 0.0279(11) 0.0054(9) 0.0146(10) 0.0133(9)
C4 0.0127(8) 0.0134(9) 0.0225(10) -0.0021(7) 0.0072(7) -0.0018(7)
C5 0.0132(9) 0.0090(8) 0.0219(10) 0.0021(7) 0.0050(7) 0.0003(6)
C6 0.0145(9) 0.0125(9) 0.0181(10) -0.0018(7) 0.0064(7) 0.0006(7)
C7 0.0132(9) 0.0183(9) 0.0157(9) 0.0025(7) 0.0043(7) 0.0005(7)
C8 0.0209(9) 0.0170(9) 0.0148(9) 0.0001(7) 0.0066(8) 0.0021(8)
C9 0.0164(9) 0.0204(10) 0.0202(11) 0.0027(8) 0.0072(8) 0.0062(8)
C10 0.0144(9) 0.0293(11) 0.0206(10) 0.0043(9) 0.0039(8) 0.0010(8)
C11 0.0224(10) 0.0267(11) 0.0191(10) 0.0026(8) 0.0075(8) 0.0061(8)
C12 0.0197(9) 0.0176(10) 0.0180(9) -0.0022(8) 0.0057(8) 0.0017(7)
C13 0.0180(10) 0.0213(10) 0.0225(11) -0.0037(8) 0.0017(8) -0.0025(8)
C14 0.0136(9) 0.0180(9) 0.0171(9) -0.0025(8) 0.0060(7) -0.0026(7)
C15 0.0148(9) 0.0144(9) 0.0191(9) 0.0000(7) 0.0051(7) -0.0008(7)
C16 0.0320(11) 0.0170(10) 0.0213(9) 0.0043(8) 0.0097(8) 0.0035(9)
C17 0.0264(10) 0.0161(9) 0.0235(10) 0.0012(8) 0.0098(8) 0.0062(8)
C18 0.0302(11) 0.0258(12) 0.0176(10) -0.0003(8) 0.0095(9) 0.0036(9)

loop_
_atom_type_symbol
_atom_type_description
_atom_type_scat_dispersion_real
_atom_type_scat_dispersion_imag
_atom_type_scat_source
C C 0.0033 0.0016 'International Tables Vol C Tables 4.2.6.8 and 6.1.1.4'
H H 0.0000 0.0000 'International Tables Vol C Tables 4.2.6.8 and 6.1.1.4'
N N 0.0061 0.0033 'International Tables Vol C Tables 4.2.6.8 and 6.1.1.4'
O O 0.0106 0.0060 'International Tables Vol C Tables 4.2.6.8 and 6.1.1.4'
S S 0.1246 0.1234 'International Tables Vol C Tables 4.2.6.8 and 6.1.1.4'

loop_
_geom_angle_atom_site_label_1
_geom_angle_atom_site_label_2
_geom_angle_atom_site_label_3
_geom_angle
O2 S1 O3 120.22(8)
O2 S1 N1 106.85(8)
O3 S1 N1 105.80(7)
O2 S1 C11 108.59(9)
O3 S1 C11 108.78(9)
N1 S1 C11 105.66(9)
C6 O1 C5 106.36(14)
C6 N1 C7 116.57(14)
C6 N1 S1 117.64(12)
C7 N1 S1 120.74(11)
C2 C1 C18 118.94(19)
C2 C1 H1 120.5
C18 C1 H1 120.5
C1 C2 C3 121.52(19)
C1 C2 H2 119.2
C3 C2 H2 119.2
C2 C3 C4 119.9(2)
C2 C3 H3 120.0
C4 C3 H3 120.0
C17 C4 C3 118.20(18)
C17 C4 C5 120.46(16)
C3 C4 C5 121.34(18)
C15 C5 O1 109.47(15)
C15 C5 C4 136.43(16)
O1 C5 C4 114.10(16)
C14 C6 O1 110.93(16)
C14 C6 N1 131.90(18)
O1 C6 N1 116.85(16)
C12 C7 C8 120.58(17)
C12 C7 N1 119.77(16)
C8 C7 N1 119.56(16)
C9 C8 C7 119.16(17)
C9 C8 H8 120.4
C7 C8 H8 120.4
C10 C9 C8 120.66(18)
C10 C9 H9 119.7
C8 C9 H9 119.7
C9 C10 C13 119.57(18)
C9 C10 H10 120.2
C13 C10 H10 120.2
S1 C11 H11A 109.5
S1 C11 H11B 109.5
H11A C11 H11B 109.5
S1 C11 H11C 109.5
H11A C11 H11C 109.5
H11B C11 H11C 109.5
C13 C12 C7 119.77(17)
C13 C12 H12 120.1
C7 C12 H12 120.1
C12 C13 C10 120.22(18)
C12 C13 H13 119.9
C10 C13 H13 119.9
C6 C14 C15 107.03(17)
C6 C14 H14 126.5
C15 C14 H14 126.5
C5 C15 C14 106.21(16)
C5 C15 C16 129.27(17)
C14 C15 C16 124.51(18)
C15 C16 H16A 109.5
C15 C16 H16B 109.5
H16A C16 H16B 109.5
C15 C16 H16C 109.5
H16A C16 H16C 109.5
H16B C16 H16C 109.5
C18 C17 C4 121.27(18)
C18 C17 H17 119.4
C4 C17 H17 119.4
C1 C18 C17 120.12(19)
C1 C18 H18 119.9
C17 C18 H18 119.9

loop_
_geom_bond_atom_site_label_1
_geom_bond_atom_site_label_2
_geom_bond_distance
S1 O2 1.4311(13)
S1 O3 1.4322(14)
S1 N1 1.6681(16)
S1 C11 1.762(2)
O1 C6 1.372(2)
O1 C5 1.394(2)
N1 C6 1.405(2)
N1 C7 1.455(2)
C1 C2 1.371(3)
C1 C18 1.383(3)
C1 H1 0.9500
C2 C3 1.388(3)
C2 H2 0.9500
C3 C4 1.394(3)
C3 H3 0.9500
C4 C17 1.388(3)
C4 C5 1.464(3)
C5 C15 1.368(3)
C6 C14 1.341(3)
C7 C12 1.388(3)
C7 C8 1.389(3)
C8 C9 1.389(3)
C8 H8 0.9500
C9 C10 1.386(3)
C9 H9 0.9500
C10 C13 1.392(3)
C10 H10 0.9500
C11 H11A 0.9800
C11 H11B 0.9800
C11 H11C 0.9800
C12 C13 1.382(3)
C12 H12 0.9500
C13 H13 0.9500
C14 C15 1.439(3)
C14 H14 0.9500
C15 C16 1.500(3)
C16 H16A 0.9800
C16 H16B 0.9800
C16 H16C 0.9800
C17 C18 1.386(3)
C17 H17 0.9500
C18 H18 0.9500
